data_8105963
loop_
_publ_author_name
'Song, Jun-Ying'
'Wang, Zi-Chuang'
'Zhang, Zhen-Qiang'

_publ_section_title
;
 Crystal structure of
 (E)-2-(3,6-bis(diethylamino)-9H-xanthen-9-yl)-N&#x2032;-(quinoxalin-2-ylmethylene)benzohydrazide,
 C37H36N6O2
;
_journal_issue 6
_journal_name_full 'Zeitschrift f\"ur Kristallographie - New Crystal Structures'
_journal_page_first 1153
_journal_page_last 1155
_journal_paper_doi 10.1515/ncrs-2019-0290
_journal_volume 234
_journal_year 2019
_chemical_formula_moiety 'C37 H36 N6 O2'
_chemical_formula_sum 'C37 H36 N6 O2'
_chemical_formula_weight 596.72
_space_group_crystal_system monoclinic
_space_group_IT_number 14
_space_group_name_Hall '-P 2ybc'
_space_group_name_H-M_alt 'P 1 21/c 1'
_atom_sites_solution_hydrogens geom
_cell_angle_alpha 90
_cell_angle_beta 94.0829(12)
_cell_angle_gamma 90
_cell_formula_units_Z 4
_cell_length_a 9.18664(12)
_cell_length_b 14.50209(16)
_cell_length_c 23.1787(3)
_cell_measurement_reflns_used 7547
_cell_measurement_temperature 113.5(4)
_cell_measurement_theta_max 71.1620
_cell_measurement_theta_min 4.8810
_cell_volume 3080.16(7)
_computing_cell_refinement
;CrysAlis^Pro^ [1]'  _computing_data_collection         
'CrysAlis^Pro^ [1]'  _computing_data_reduction          
'CrysAlis^Pro^ [1]' _computing_molecular_graphics      
'Olex2 [2]'
;
_computing_publication_material 'Olex2 [2]'
_computing_structure_refinement 'ShelXL-2015 [3]'
_computing_structure_solution 'ShelXT-2015 [4]'
_diffrn_ambient_environment N~2~
_diffrn_ambient_temperature 113.5(4)
_diffrn_detector 'CCD plate'
_diffrn_detector_area_resol_mean 5.2137
_diffrn_detector_type AtlasS2
_diffrn_measured_fraction_theta_full 0.996
_diffrn_measured_fraction_theta_max 0.971
_diffrn_measurement_details
;
List of Runs (angles in degrees, time in seconds):

  # Type    Start    End  Width  t~exp~   \w     \q     \k     \f   Frames
--------------------------------------------------------------------------
  1  \w    -65.00  33.00   1.00    2.00    --  -40.81  38.00  90.00   98
  2  \w   -113.00 -26.00   1.00    2.00    --  -40.81 -57.00 -60.00   87
  3  \w     46.00  73.00   1.00    2.00    --   40.81 -99.00-180.00   27
  4  \w     72.00 126.00   1.00    2.00    --  100.91 -61.00-150.00   54
  5  \w    122.00 173.00   1.00    2.00    --  100.91 125.00-120.00   51
  6  \w     96.00 122.00   1.00    2.00    --  100.91 125.00  60.00   26
  7  \w     37.00  93.00   1.00    2.00    --  100.91 -45.00-180.00   56
  8  \w     40.00  97.00   1.00    2.00    --  100.91-125.00 120.00   57
  9  \w     75.00 162.00   1.00    2.00    --  100.91  45.00   0.00   87
 10  \w     33.00 110.00   1.00    2.00    --  100.91 -95.00-180.00   77
;
_diffrn_measurement_device 'four-circle diffractometer'
_diffrn_measurement_device_type 'SuperNova, Dual, Cu at home/near, AtlasS2'
_diffrn_measurement_method '\w scans'
_diffrn_orient_matrix_type 'CrysAlisPro convention (1999,Acta A55,543-557)'
_diffrn_orient_matrix_UB_11 0.0184557000
_diffrn_orient_matrix_UB_12 -0.0080069000
_diffrn_orient_matrix_UB_13 0.0663855000
_diffrn_orient_matrix_UB_21 -0.1572210000
_diffrn_orient_matrix_UB_22 -0.0367857000
_diffrn_orient_matrix_UB_23 0.0006997000
_diffrn_orient_matrix_UB_31 0.0566149000
_diffrn_orient_matrix_UB_32 -0.0993613000
_diffrn_orient_matrix_UB_33 -0.0055543000
_diffrn_radiation_monochromator mirror
_diffrn_radiation_probe x-ray
_diffrn_radiation_type CuK\a
_diffrn_radiation_wavelength 1.54184
_diffrn_reflns_av_R_equivalents 0.0193
_diffrn_reflns_av_unetI/netI 0.0250
_diffrn_reflns_Laue_measured_fraction_full 0.996
_diffrn_reflns_Laue_measured_fraction_max 0.971
_diffrn_reflns_limit_h_max 10
_diffrn_reflns_limit_h_min -9
_diffrn_reflns_limit_k_max 10
_diffrn_reflns_limit_k_min -17
_diffrn_reflns_limit_l_max 19
_diffrn_reflns_limit_l_min -28
_diffrn_reflns_number 11693
_diffrn_reflns_point_group_measured_fraction_full 0.996
_diffrn_reflns_point_group_measured_fraction_max 0.971
_diffrn_reflns_theta_full 67.684
_diffrn_reflns_theta_max 71.300
_diffrn_reflns_theta_min 3.598
_diffrn_source 'micro-focus sealed X-ray tube'
_diffrn_source_type 'SuperNova (Cu) X-ray Source'
_exptl_absorpt_coefficient_mu 0.649
_exptl_absorpt_correction_T_max 1.00000
_exptl_absorpt_correction_T_min 0.74388
_exptl_absorpt_correction_type multi-scan
_exptl_absorpt_process_details
;
CrysAlisPro 1.171.39.46 (Rigaku Oxford Diffraction, 2018)
Empirical absorption correction using spherical harmonics,
 implemented in SCALE3 ABSPACK scaling algorithm.
;
_exptl_crystal_colour 'pale light yellow'
_exptl_crystal_density_diffrn 1.287
_exptl_crystal_description cube
_exptl_crystal_F_000 1264
_exptl_crystal_size_max 0.3
_exptl_crystal_size_mid 0.2
_exptl_crystal_size_min 0.1
_refine_diff_density_max 0.327
_refine_diff_density_min -0.263
_refine_diff_density_rms 0.049
_refine_ls_extinction_coef .
_refine_ls_extinction_method none
_refine_ls_goodness_of_fit_ref 1.031
_refine_ls_hydrogen_treatment constr
_refine_ls_matrix_type full
_refine_ls_number_parameters 430
_refine_ls_number_reflns 5815
_refine_ls_number_restraints 1
_refine_ls_restrained_S_all 1.032
_refine_ls_R_factor_all 0.0438
_refine_ls_R_factor_gt 0.0398
_refine_ls_shift/su_max 0.001
_refine_ls_shift/su_mean 0.000
_refine_ls_structure_factor_coef Fsqd
_refine_ls_weighting_details 'w=1/[\s^2^(Fo^2^)+(0.0530P)^2^+0.9126P] where P=(Fo^2^+2Fc^2^)/3'
_refine_ls_weighting_scheme calc
_refine_ls_wR_factor_gt 0.1009
_refine_ls_wR_factor_ref 0.1041
_reflns_Friedel_coverage 0.000
_reflns_Friedel_fraction_full .
_reflns_Friedel_fraction_max .
_reflns_number_gt 5224
_reflns_number_total 5815
_reflns_threshold_expression 'I > 2\s(I)'
_cod_data_source_file suppl_ncrs-2019-0290_suppl.cif
_cod_data_source_block 1
_cod_database_code 8105963
_chemical_oxdiff_formula 'C H N O Cl '
_shelx_space_group_comment
;
The symmetry employed for this shelxl refinement is uniquely defined
by the following loop, which should always be used as a source of
symmetry information in preference to the above space-group names.
They are only intended as comments.
;
_reflns_odcompleteness_completeness 99.96
_reflns_odcompleteness_iscentric 1
_reflns_odcompleteness_theta 64.99
_olex2_refinement_description
;
1. Fixed Uiso
 At 1.2 times of:
  All C(H) groups, All C(H,H) groups
 At 1.5 times of:
  All C(H,H,H) groups
2. Rigid bond restraints
 N6, C32
 with sigma for 1-2 distances of 0.001 and sigma for 1-3 distances of 0.002
3. Others
 Sof(C32A)=Sof(H32C)=Sof(H32D)=Sof(C33A)=Sof(H33D)=Sof(H33E)=Sof(H33F)=1-FVAR(1)
 Sof(C32)=Sof(H32A)=Sof(H32B)=Sof(C33)=Sof(H33A)=Sof(H33B)=Sof(H33C)=FVAR(1)
4.a Secondary CH2 refined with riding coordinates:
 C30(H30A,H30B), C32(H32A,H32B), C32A(H32C,H32D), C34(H34A,H34B), C36(H36A,H36B)
4.b Aromatic/amide H refined with riding coordinates:
 C1(H1), C3(H3), C4(H4), C5(H5), C6(H6), C9(H9), C12(H12), C13(H13), C14(H14),
 C15(H15), C19(H19), C20(H20), C22(H22), C25(H25), C27(H27), C28(H28)
4.c Idealised Me refined as rotating group:
 C31(H31A,H31B,H31C), C33(H33A,H33B,H33C), C33A(H33D,H33E,H33F), C35(H35A,H35B,
 H35C), C37(H37A,H37B,H37C)
;
_olex2_submission_special_instructions 'No special instructions were received'
_oxdiff_exptl_absorpt_empirical_details
;
Empirical correction (ABSPACK) includes:
- Absorption correction using spherical harmonics
- Frame scaling
;
_oxdiff_exptl_absorpt_empirical_full_max 1.395
_oxdiff_exptl_absorpt_empirical_full_min 0.541

loop_
_space_group_symop_operation_xyz
'x, y, z'
'-x, y+1/2, -z+1/2'
'-x, -y, -z'
'x, -y-1/2, z-1/2'

loop_
_atom_site_label
_atom_site_type_symbol
_atom_site_fract_x
_atom_site_fract_y
_atom_site_fract_z
_atom_site_U_iso_or_equiv
_atom_site_adp_type
_atom_site_occupancy
_atom_site_site_symmetry_order
_atom_site_calc_flag
_atom_site_refinement_flags_posn
_atom_site_refinement_flags_adp
_atom_site_refinement_flags_occupancy
_atom_site_disorder_assembly
_atom_site_disorder_group
O1 O 0.57825(10) 0.89454(6) 0.65906(4) 0.0285(2) Uani 1 1 d . . . . .
O2 O 0.33937(10) 0.58038(6) 0.49081(4) 0.0298(2) Uani 1 1 d . . . . .
N1 N 0.48452(11) 0.77821(7) 0.59775(4) 0.0204(2) Uani 1 1 d . . . . .
N2 N 0.34460(11) 0.80451(7) 0.58256(4) 0.0216(2) Uani 1 1 d . . . . .
N3 N 0.08810(12) 0.97492(7) 0.61378(5) 0.0282(2) Uani 1 1 d . . . . .
N4 N -0.07024(12) 0.88213(8) 0.52145(5) 0.0305(3) Uani 1 1 d . . . . .
N5 N 0.52290(13) 0.71922(8) 0.32443(5) 0.0306(3) Uani 1 1 d . . . . .
N6 N 0.13150(14) 0.41521(9) 0.64134(5) 0.0369(3) Uani 1 1 d . U . . .
C1 C 0.06009(14) 0.85670(9) 0.54116(6) 0.0276(3) Uani 1 1 d . . . . .
H1 H 0.1027 0.8045 0.5243 0.033 Uiso 1 1 calc R . . . .
C2 C -0.12768(14) 0.95731(9) 0.54800(6) 0.0291(3) Uani 1 1 d . . . . .
C3 C -0.26626(15) 0.99065(10) 0.52762(7) 0.0364(3) Uani 1 1 d . . . . .
H3 H -0.3191 0.9610 0.4962 0.044 Uiso 1 1 calc R . . . .
C4 C -0.32424(16) 1.06584(11) 0.55329(8) 0.0431(4) Uani 1 1 d . . . . .
H4 H -0.4172 1.0885 0.5394 0.052 Uiso 1 1 calc R . . . .
C5 C -0.24756(18) 1.10972(11) 0.59995(8) 0.0457(4) Uani 1 1 d . . . . .
H5 H -0.2897 1.1615 0.6175 0.055 Uiso 1 1 calc R . . . .
C6 C -0.11295(17) 1.07919(10) 0.62060(7) 0.0395(3) Uani 1 1 d . . . . .
H6 H -0.0625 1.1094 0.6524 0.047 Uiso 1 1 calc R . . . .
C7 C -0.04913(15) 1.00241(9) 0.59430(6) 0.0294(3) Uani 1 1 d . . . . .
C8 C 0.14176(14) 0.90366(9) 0.58694(5) 0.0244(3) Uani 1 1 d . . . . .
C9 C 0.29083(14) 0.87616(9) 0.60586(5) 0.0246(3) Uani 1 1 d . . . . .
H9 H 0.3464 0.9104 0.6346 0.030 Uiso 1 1 calc R . . . .
C10 C 0.59138(13) 0.82226(8) 0.63287(5) 0.0210(2) Uani 1 1 d . . . . .
C11 C 0.72108(13) 0.76306(8) 0.63168(5) 0.0209(2) Uani 1 1 d . . . . .
C12 C 0.85992(14) 0.77886(9) 0.65789(5) 0.0269(3) Uani 1 1 d . . . . .
H12 H 0.8805 0.8321 0.6809 0.032 Uiso 1 1 calc R . . . .
C13 C 0.96673(14) 0.71423(10) 0.64924(6) 0.0307(3) Uani 1 1 d . . . . .
H13 H 1.0630 0.7233 0.6661 0.037 Uiso 1 1 calc R . . . .
C14 C 0.93445(14) 0.63582(10) 0.61600(6) 0.0304(3) Uani 1 1 d . . . . .
H14 H 1.0093 0.5921 0.6107 0.036 Uiso 1 1 calc R . . . .
C15 C 0.79534(14) 0.62017(9) 0.59039(5) 0.0253(3) Uani 1 1 d . . . . .
H15 H 0.7739 0.5663 0.5680 0.030 Uiso 1 1 calc R . . . .
C16 C 0.68901(13) 0.68557(8) 0.59853(5) 0.0201(2) Uani 1 1 d . . . . .
C17 C 0.53345(12) 0.68888(8) 0.57155(5) 0.0189(2) Uani 1 1 d . . . . .
C18 C 0.43751(12) 0.61115(8) 0.58916(5) 0.0197(2) Uani 1 1 d . . . . .
C19 C 0.42982(13) 0.58598(9) 0.64700(5) 0.0235(3) Uani 1 1 d . . . . .
H19 H 0.4944 0.6149 0.6753 0.028 Uiso 1 1 calc R . . . .
C20 C 0.33334(14) 0.52138(9) 0.66503(5) 0.0252(3) Uani 1 1 d . . . . .
H20 H 0.3325 0.5068 0.7050 0.030 Uiso 1 1 calc R . . . .
C21 C 0.23514(14) 0.47641(9) 0.62432(6) 0.0253(3) Uani 1 1 d . . . . .
C22 C 0.24610(14) 0.49828(9) 0.56604(5) 0.0261(3) Uani 1 1 d . . . . .
H22 H 0.1855 0.4673 0.5373 0.031 Uiso 1 1 calc R . . . .
C23 C 0.34384(13) 0.56431(8) 0.54948(5) 0.0224(3) Uani 1 1 d . . . . .
C24 C 0.43528(13) 0.64363(8) 0.47032(5) 0.0220(2) Uani 1 1 d . . . . .
C25 C 0.43043(14) 0.65099(9) 0.41051(5) 0.0255(3) Uani 1 1 d . . . . .
H25 H 0.3632 0.6144 0.3874 0.031 Uiso 1 1 calc R . . . .
C26 C 0.52363(14) 0.71175(9) 0.38383(5) 0.0248(3) Uani 1 1 d . . . . .
C27 C 0.62020(14) 0.76467(9) 0.42058(6) 0.0261(3) Uani 1 1 d . . . . .
H27 H 0.6843 0.8073 0.4043 0.031 Uiso 1 1 calc R . . . .
C28 C 0.62259(13) 0.75531(9) 0.47963(5) 0.0234(3) Uani 1 1 d . . . . .
H28 H 0.6904 0.7910 0.5031 0.028 Uiso 1 1 calc R . . . .
C29 C 0.52999(12) 0.69580(8) 0.50651(5) 0.0196(2) Uani 1 1 d . . . . .
C30 C 0.11270(16) 0.39948(10) 0.70262(6) 0.0326(3) Uani 1 1 d . . . . .
H30A H 0.2101 0.3945 0.7236 0.039 Uiso 1 1 calc R . . . .
H30B H 0.0616 0.3400 0.7070 0.039 Uiso 1 1 calc R . . . .
C31 C 0.02667(18) 0.47554(11) 0.73013(7) 0.0410(4) Uani 1 1 d . . . . .
H31A H -0.0695 0.4814 0.7093 0.061 Uiso 1 1 calc GR . . . .
H31B H 0.0795 0.5340 0.7281 0.061 Uiso 1 1 calc GR . . . .
H31C H 0.0147 0.4601 0.7707 0.061 Uiso 1 1 calc GR . . . .
C32 C -0.00444(19) 0.39839(12) 0.60262(9) 0.0276(5) Uani 0.774(4) 1 d . U P A 1
H32A H -0.0901 0.3981 0.6262 0.033 Uiso 0.774(4) 1 calc R . P A 1
H32B H -0.0174 0.4494 0.5743 0.033 Uiso 0.774(4) 1 calc R . P A 1
C33 C 0.0020(2) 0.30865(15) 0.57076(12) 0.0526(7) Uani 0.774(4) 1 d . . P A 1
H33A H 0.0811 0.3109 0.5445 0.079 Uiso 0.774(4) 1 calc GR . P A 1
H33B H -0.0910 0.2980 0.5484 0.079 Uiso 0.774(4) 1 calc GR . P A 1
H33C H 0.0203 0.2583 0.5986 0.079 Uiso 0.774(4) 1 calc GR . P A 1
C32A C 0.0807(6) 0.3409(4) 0.5994(3) 0.0272(17) Uani 0.226(4) 1 d . . P A 2
H32C H 0.0664 0.2818 0.6197 0.033 Uiso 0.226(4) 1 calc R . P A 2
H32D H 0.1518 0.3313 0.5698 0.033 Uiso 0.226(4) 1 calc R . P A 2
C33A C -0.0630(8) 0.3776(5) 0.5723(3) 0.040(2) Uani 0.226(4) 1 d . . P A 2
H33D H -0.1277 0.3925 0.6028 0.059 Uiso 0.226(4) 1 calc GR . P A 2
H33E H -0.1091 0.3308 0.5466 0.059 Uiso 0.226(4) 1 calc GR . P A 2
H33F H -0.0449 0.4334 0.5500 0.059 Uiso 0.226(4) 1 calc GR . P A 2
C34 C 0.42692(16) 0.66339(11) 0.28591(6) 0.0347(3) Uani 1 1 d . . . . .
H34A H 0.4109 0.6034 0.3048 0.042 Uiso 1 1 calc R . . . .
H34B H 0.4765 0.6510 0.2502 0.042 Uiso 1 1 calc R . . . .
C35 C 0.28000(19) 0.70694(13) 0.26948(8) 0.0517(4) Uani 1 1 d . . . . .
H35A H 0.2214 0.6650 0.2441 0.077 Uiso 1 1 calc GR . . . .
H35B H 0.2942 0.7651 0.2491 0.077 Uiso 1 1 calc GR . . . .
H35C H 0.2293 0.7189 0.3045 0.077 Uiso 1 1 calc GR . . . .
C36 C 0.61503(17) 0.78699(10) 0.29814(6) 0.0351(3) Uani 1 1 d . . . . .
H36A H 0.6213 0.7708 0.2569 0.042 Uiso 1 1 calc R . . . .
H36B H 0.7147 0.7830 0.3172 0.042 Uiso 1 1 calc R . . . .
C37 C 0.56214(19) 0.88604(11) 0.30189(7) 0.0428(4) Uani 1 1 d . . . . .
H37A H 0.4654 0.8917 0.2815 0.064 Uiso 1 1 calc GR . . . .
H37B H 0.6306 0.9272 0.2840 0.064 Uiso 1 1 calc GR . . . .
H37C H 0.5563 0.9031 0.3426 0.064 Uiso 1 1 calc GR . . . .

loop_
_atom_site_aniso_label
_atom_site_aniso_U_11
_atom_site_aniso_U_22
_atom_site_aniso_U_33
_atom_site_aniso_U_23
_atom_site_aniso_U_13
_atom_site_aniso_U_12
O1 0.0322(5) 0.0256(4) 0.0278(5) -0.0095(4) 0.0032(4) -0.0024(4)
O2 0.0366(5) 0.0359(5) 0.0164(4) -0.0022(4) -0.0010(4) -0.0151(4)
N1 0.0196(5) 0.0201(5) 0.0213(5) -0.0036(4) -0.0005(4) 0.0027(4)
N2 0.0196(5) 0.0231(5) 0.0222(5) 0.0017(4) 0.0015(4) 0.0027(4)
N3 0.0296(6) 0.0271(5) 0.0284(6) 0.0014(5) 0.0049(4) 0.0072(4)
N4 0.0240(6) 0.0296(6) 0.0377(6) 0.0040(5) 0.0020(5) 0.0003(4)
N5 0.0352(6) 0.0377(6) 0.0188(5) 0.0021(5) 0.0015(4) -0.0014(5)
N6 0.0433(7) 0.0433(7) 0.0240(6) -0.0003(5) 0.0015(5) -0.0211(6)
C1 0.0240(6) 0.0270(6) 0.0319(7) 0.0004(5) 0.0033(5) 0.0021(5)
C2 0.0243(6) 0.0273(6) 0.0364(7) 0.0100(6) 0.0068(5) 0.0012(5)
C3 0.0246(7) 0.0348(7) 0.0498(9) 0.0139(7) 0.0026(6) 0.0017(6)
C4 0.0274(7) 0.0409(8) 0.0615(11) 0.0171(8) 0.0069(7) 0.0114(6)
C5 0.0412(9) 0.0390(8) 0.0584(10) 0.0066(8) 0.0134(8) 0.0197(7)
C6 0.0406(8) 0.0364(8) 0.0422(8) 0.0007(7) 0.0085(7) 0.0146(6)
C7 0.0284(7) 0.0279(6) 0.0327(7) 0.0072(6) 0.0081(5) 0.0071(5)
C8 0.0255(6) 0.0235(6) 0.0248(6) 0.0029(5) 0.0057(5) 0.0031(5)
C9 0.0257(6) 0.0251(6) 0.0232(6) -0.0012(5) 0.0023(5) 0.0035(5)
C10 0.0246(6) 0.0233(6) 0.0153(5) -0.0006(5) 0.0029(4) -0.0035(5)
C11 0.0224(6) 0.0245(6) 0.0160(5) 0.0010(5) 0.0018(4) -0.0028(5)
C12 0.0259(6) 0.0337(7) 0.0205(6) -0.0005(5) -0.0025(5) -0.0067(5)
C13 0.0199(6) 0.0427(8) 0.0284(7) 0.0051(6) -0.0057(5) -0.0035(5)
C14 0.0225(6) 0.0368(7) 0.0314(7) 0.0049(6) -0.0011(5) 0.0070(5)
C15 0.0247(6) 0.0270(6) 0.0238(6) -0.0002(5) -0.0013(5) 0.0041(5)
C16 0.0197(6) 0.0244(6) 0.0159(5) 0.0022(5) 0.0000(4) -0.0004(4)
C17 0.0191(6) 0.0191(5) 0.0184(6) -0.0031(4) -0.0008(4) 0.0032(4)
C18 0.0193(6) 0.0201(5) 0.0195(6) -0.0022(4) -0.0005(4) 0.0022(4)
C19 0.0240(6) 0.0260(6) 0.0199(6) -0.0021(5) -0.0032(5) -0.0002(5)
C20 0.0280(6) 0.0283(6) 0.0191(6) 0.0007(5) -0.0003(5) -0.0006(5)
C21 0.0262(6) 0.0249(6) 0.0247(6) -0.0006(5) 0.0016(5) -0.0017(5)
C22 0.0287(6) 0.0277(6) 0.0216(6) -0.0050(5) -0.0005(5) -0.0055(5)
C23 0.0249(6) 0.0248(6) 0.0171(6) -0.0025(5) 0.0002(5) 0.0006(5)
C24 0.0219(6) 0.0229(6) 0.0212(6) -0.0011(5) 0.0015(5) 0.0005(5)
C25 0.0276(6) 0.0282(6) 0.0203(6) -0.0035(5) -0.0012(5) -0.0008(5)
C26 0.0255(6) 0.0294(6) 0.0195(6) 0.0007(5) 0.0010(5) 0.0058(5)
C27 0.0234(6) 0.0306(6) 0.0245(6) 0.0042(5) 0.0015(5) -0.0001(5)
C28 0.0207(6) 0.0254(6) 0.0236(6) 0.0002(5) -0.0025(5) 0.0012(5)
C29 0.0197(6) 0.0207(6) 0.0180(6) -0.0016(4) -0.0011(4) 0.0046(4)
C30 0.0369(7) 0.0343(7) 0.0269(7) 0.0064(6) 0.0033(6) -0.0072(6)
C31 0.0458(9) 0.0433(8) 0.0347(8) 0.0113(7) 0.0089(7) 0.0034(7)
C32 0.0215(8) 0.0294(10) 0.0323(10) -0.0008(8) 0.0054(7) -0.0005(7)
C33 0.0323(11) 0.0411(12) 0.0822(18) -0.0263(12) -0.0117(11) 0.0011(9)
C32A 0.027(3) 0.020(3) 0.034(3) -0.005(2) 0.001(3) -0.005(2)
C33A 0.030(4) 0.046(4) 0.041(4) -0.022(3) -0.010(3) 0.004(3)
C34 0.0428(8) 0.0444(8) 0.0168(6) -0.0005(6) 0.0014(5) -0.0032(6)
C35 0.0436(9) 0.0541(10) 0.0547(11) 0.0111(8) -0.0146(8) -0.0089(8)
C36 0.0396(8) 0.0433(8) 0.0228(7) 0.0044(6) 0.0062(6) 0.0000(6)
C37 0.0574(10) 0.0414(8) 0.0291(8) 0.0056(7) 0.0004(7) 0.0004(7)

loop_
_atom_type_symbol
_atom_type_description
_atom_type_scat_dispersion_real
_atom_type_scat_dispersion_imag
_atom_type_scat_source
C C 0.0181 0.0091 'International Tables Vol C Tables 4.2.6.8 and 6.1.1.4'
H H 0.0000 0.0000 'International Tables Vol C Tables 4.2.6.8 and 6.1.1.4'
N N 0.0311 0.0180 'International Tables Vol C Tables 4.2.6.8 and 6.1.1.4'
O O 0.0492 0.0322 'International Tables Vol C Tables 4.2.6.8 and 6.1.1.4'

loop_
_geom_angle_atom_site_label_1
_geom_angle_atom_site_label_2
_geom_angle_atom_site_label_3
_geom_angle
_geom_angle_site_symmetry_1
_geom_angle_site_symmetry_3
C23 O2 C24 118.52(9) . .
N2 N1 C10 129.67(10) . .
N2 N1 C17 115.96(9) . .
C10 N1 C17 114.35(9) . .
C9 N2 N1 120.08(10) . .
C8 N3 C7 116.05(12) . .
C1 N4 C2 116.06(12) . .
C26 N5 C34 121.86(11) . .
C26 N5 C36 120.52(11) . .
C34 N5 C36 117.57(11) . .
C21 N6 C30 120.68(11) . .
C21 N6 C32 119.60(12) . .
C21 N6 C32A 117.7(2) . .
C30 N6 C32 113.83(12) . .
C30 N6 C32A 117.6(3) . .
N4 C1 H1 118.4 . .
N4 C1 C8 123.10(12) . .
C8 C1 H1 118.4 . .
N4 C2 C3 119.16(13) . .
N4 C2 C7 121.07(12) . .
C7 C2 C3 119.75(13) . .
C2 C3 H3 120.1 . .
C4 C3 C2 119.81(15) . .
C4 C3 H3 120.1 . .
C3 C4 H4 119.7 . .
C3 C4 C5 120.52(14) . .
C5 C4 H4 119.7 . .
C4 C5 H5 119.5 . .
C6 C5 C4 121.05(14) . .
C6 C5 H5 119.5 . .
C5 C6 H6 120.1 . .
C5 C6 C7 119.71(15) . .
C7 C6 H6 120.1 . .
N3 C7 C2 121.70(12) . .
N3 C7 C6 119.15(13) . .
C2 C7 C6 119.14(13) . .
N3 C8 C1 121.98(12) . .
N3 C8 C9 116.43(11) . .
C1 C8 C9 121.58(11) . .
N2 C9 C8 118.28(11) . .
N2 C9 H9 120.9 . .
C8 C9 H9 120.9 . .
O1 C10 N1 126.63(11) . .
O1 C10 C11 128.25(11) . .
N1 C10 C11 105.12(10) . .
C12 C11 C10 127.90(11) . .
C16 C11 C10 110.15(10) . .
C16 C11 C12 121.95(12) . .
C11 C12 H12 121.2 . .
C13 C12 C11 117.58(12) . .
C13 C12 H12 121.2 . .
C12 C13 H13 119.7 . .
C12 C13 C14 120.55(12) . .
C14 C13 H13 119.7 . .
C13 C14 H14 119.2 . .
C15 C14 C13 121.52(12) . .
C15 C14 H14 119.2 . .
C14 C15 H15 121.1 . .
C16 C15 C14 117.81(12) . .
C16 C15 H15 121.1 . .
C11 C16 C15 120.58(11) . .
C11 C16 C17 111.12(10) . .
C15 C16 C17 128.15(11) . .
N1 C17 C16 99.18(9) . .
C18 C17 N1 109.64(9) . .
C18 C17 C16 114.62(10) . .
C18 C17 C29 110.46(9) . .
C29 C17 N1 111.00(9) . .
C29 C17 C16 111.44(9) . .
C19 C18 C17 121.79(10) . .
C23 C18 C17 122.21(11) . .
C23 C18 C19 115.85(11) . .
C18 C19 H19 118.4 . .
C20 C19 C18 123.22(11) . .
C20 C19 H19 118.4 . .
C19 C20 H20 119.8 . .
C19 C20 C21 120.31(11) . .
C21 C20 H20 119.8 . .
N6 C21 C20 121.68(12) . .
N6 C21 C22 121.38(12) . .
C22 C21 C20 116.92(11) . .
C21 C22 H22 119.4 . .
C23 C22 C21 121.13(11) . .
C23 C22 H22 119.4 . .
O2 C23 C18 122.93(11) . .
O2 C23 C22 114.59(10) . .
C22 C23 C18 122.48(11) . .
O2 C24 C25 114.78(10) . .
O2 C24 C29 122.84(11) . .
C25 C24 C29 122.38(11) . .
C24 C25 H25 119.6 . .
C24 C25 C26 120.77(11) . .
C26 C25 H25 119.6 . .
N5 C26 C25 121.96(12) . .
N5 C26 C27 121.14(12) . .
C25 C26 C27 116.90(11) . .
C26 C27 H27 119.6 . .
C28 C27 C26 120.79(12) . .
C28 C27 H27 119.6 . .
C27 C28 H28 118.6 . .
C27 C28 C29 122.75(11) . .
C29 C28 H28 118.6 . .
C24 C29 C17 122.33(11) . .
C24 C29 C28 116.39(11) . .
C28 C29 C17 121.28(10) . .
N6 C30 H30A 108.9 . .
N6 C30 H30B 108.9 . .
N6 C30 C31 113.25(12) . .
H30A C30 H30B 107.7 . .
C31 C30 H30A 108.9 . .
C31 C30 H30B 108.9 . .
C30 C31 H31A 109.5 . .
C30 C31 H31B 109.5 . .
C30 C31 H31C 109.5 . .
H31A C31 H31B 109.5 . .
H31A C31 H31C 109.5 . .
H31B C31 H31C 109.5 . .
N6 C32 H32A 109.2 . .
N6 C32 H32B 109.2 . .
H32A C32 H32B 107.9 . .
C33 C32 N6 111.96(15) . .
C33 C32 H32A 109.2 . .
C33 C32 H32B 109.2 . .
C32 C33 H33A 109.5 . .
C32 C33 H33B 109.5 . .
C32 C33 H33C 109.5 . .
H33A C33 H33B 109.5 . .
H33A C33 H33C 109.5 . .
H33B C33 H33C 109.5 . .
N6 C32A H32C 111.0 . .
N6 C32A H32D 111.0 . .
N6 C32A C33A 103.7(4) . .
H32C C32A H32D 109.0 . .
C33A C32A H32C 111.0 . .
C33A C32A H32D 111.0 . .
C32A C33A H33D 109.5 . .
C32A C33A H33E 109.5 . .
C32A C33A H33F 109.5 . .
H33D C33A H33E 109.5 . .
H33D C33A H33F 109.5 . .
H33E C33A H33F 109.5 . .
N5 C34 H34A 108.7 . .
N5 C34 H34B 108.7 . .
N5 C34 C35 114.37(13) . .
H34A C34 H34B 107.6 . .
C35 C34 H34A 108.7 . .
C35 C34 H34B 108.7 . .
C34 C35 H35A 109.5 . .
C34 C35 H35B 109.5 . .
C34 C35 H35C 109.5 . .
H35A C35 H35B 109.5 . .
H35A C35 H35C 109.5 . .
H35B C35 H35C 109.5 . .
N5 C36 H36A 108.6 . .
N5 C36 H36B 108.6 . .
N5 C36 C37 114.54(12) . .
H36A C36 H36B 107.6 . .
C37 C36 H36A 108.6 . .
C37 C36 H36B 108.6 . .
C36 C37 H37A 109.5 . .
C36 C37 H37B 109.5 . .
C36 C37 H37C 109.5 . .
H37A C37 H37B 109.5 . .
H37A C37 H37C 109.5 . .
H37B C37 H37C 109.5 . .

loop_
_geom_bond_atom_site_label_1
_geom_bond_atom_site_label_2
_geom_bond_distance
_geom_bond_site_symmetry_2
O1 C10 1.2216(15) .
O2 C23 1.3775(15) .
O2 C24 1.3794(15) .
N1 N2 1.3628(14) .
N1 C10 1.3859(15) .
N1 C17 1.5125(14) .
N2 C9 1.2857(16) .
N3 C7 1.3679(17) .
N3 C8 1.3197(16) .
N4 C1 1.3039(17) .
N4 C2 1.3756(18) .
N5 C26 1.3806(16) .
N5 C34 1.4553(18) .
N5 C36 1.4584(18) .
N6 C21 1.3797(17) .
N6 C30 1.4609(17) .
N6 C32 1.505(2) .
N6 C32A 1.503(6) .
C1 H1 0.9500 .
C1 C8 1.4281(18) .
C2 C3 1.4114(19) .
C2 C7 1.411(2) .
C3 H3 0.9500 .
C3 C4 1.368(2) .
C4 H4 0.9500 .
C4 C5 1.401(3) .
C5 H5 0.9500 .
C5 C6 1.367(2) .
C6 H6 0.9500 .
C6 C7 1.4164(19) .
C8 C9 1.4633(17) .
C9 H9 0.9500 .
C10 C11 1.4704(17) .
C11 C12 1.3921(17) .
C11 C16 1.3813(17) .
C12 H12 0.9500 .
C12 C13 1.3819(19) .
C13 H13 0.9500 .
C13 C14 1.394(2) .
C14 H14 0.9500 .
C14 C15 1.3889(18) .
C15 H15 0.9500 .
C15 C16 1.3841(17) .
C16 C17 1.5193(15) .
C17 C18 1.5051(16) .
C17 C29 1.5090(16) .
C18 C19 1.3961(17) .
C18 C23 1.3910(16) .
C19 H19 0.9500 .
C19 C20 1.3750(18) .
C20 H20 0.9500 .
C20 C21 1.4172(17) .
C21 C22 1.3983(18) .
C22 H22 0.9500 .
C22 C23 1.3854(18) .
C24 C25 1.3880(17) .
C24 C29 1.3889(17) .
C25 H25 0.9500 .
C25 C26 1.4026(18) .
C26 C27 1.4121(18) .
C27 H27 0.9500 .
C27 C28 1.3740(17) .
C28 H28 0.9500 .
C28 C29 1.3900(17) .
C30 H30A 0.9900 .
C30 H30B 0.9900 .
C30 C31 1.523(2) .
C31 H31A 0.9800 .
C31 H31B 0.9800 .
C31 H31C 0.9800 .
C32 H32A 0.9900 .
C32 H32B 0.9900 .
C32 C33 1.500(3) .
C33 H33A 0.9800 .
C33 H33B 0.9800 .
C33 H33C 0.9800 .
C32A H32C 0.9900 .
C32A H32D 0.9900 .
C32A C33A 1.518(9) .
C33A H33D 0.9800 .
C33A H33E 0.9800 .
C33A H33F 0.9800 .
C34 H34A 0.9900 .
C34 H34B 0.9900 .
C34 C35 1.514(2) .
C35 H35A 0.9800 .
C35 H35B 0.9800 .
C35 H35C 0.9800 .
C36 H36A 0.9900 .
C36 H36B 0.9900 .
C36 C37 1.521(2) .
C37 H37A 0.9800 .
C37 H37B 0.9800 .
C37 H37C 0.9800 .
